data_4114523
loop_
_publ_author_name
'Daewon Hong'
'Scott E. Rathmill'
'Patrick J. Carroll'
'Larry G. Sneddon'

_publ_section_title
;
 Syntheses, Characterizations, and Coordination Chemistry of the 10-Vertex
 Phosphadicarbaboranes 6-R-arachno-6,8,9-PC2B7H11 and
 6-R-arachno-6,5,7-PC2B7H11
;
_journal_name_full 'Journal of the American Chemical Society'
_journal_page_first 16058
_journal_page_last 16073
_journal_paper_doi 10.1021/ja037799+
_journal_volume 125
_journal_year 2003
_chemical_formula_sum 'C16 H28 B14 Ni P2'
_chemical_formula_weight 492.37
_space_group_IT_number 14
_symmetry_cell_setting monoclinic
_symmetry_Int_Tables_number 14
_symmetry_space_group_name_Hall '-P 2ybc'
_symmetry_space_group_name_H-M 'P 1 21/c 1'
_atom_sites_solution_hydrogens geom
_atom_sites_solution_primary direct
_atom_sites_solution_secondary difmap
_audit_creation_method SHELXL
_cell_angle_alpha 90.00
_cell_angle_beta 90.271(1)
_cell_angle_gamma 90.00
_cell_formula_units_Z 4
_cell_length_a 13.0466(2)
_cell_length_b 10.5141(2)
_cell_length_c 17.7492(2)
_cell_measurement_temperature 180(2)
_cell_volume 2434.69(7)
_computing_structure_refinement 'SHELXL-93 (Sheldrick, 1993)'
_computing_structure_solution 'SIR92 (Altomare, 1993)'
_diffrn_ambient_temperature 180(2)
_diffrn_measurement_device 'image plate area detector'
_diffrn_measurement_device_type 'Rigaku R-AXIS IIc'
_diffrn_measurement_method 'phi oscillations'
_diffrn_radiation_monochromator graphite
_diffrn_radiation_source 'rotating anode'
_diffrn_radiation_type MoK\a
_diffrn_radiation_wavelength 0.71069
_diffrn_reflns_av_R_equivalents 0.0284
_diffrn_reflns_av_sigmaI/netI 0.0169
_diffrn_reflns_limit_h_max 15
_diffrn_reflns_limit_h_min -15
_diffrn_reflns_limit_k_max 12
_diffrn_reflns_limit_k_min -12
_diffrn_reflns_limit_l_max 20
_diffrn_reflns_limit_l_min -21
_diffrn_reflns_number 19738
_diffrn_reflns_theta_max 25.34
_diffrn_reflns_theta_min 2.74
_exptl_absorpt_coefficient_mu 0.934
_exptl_absorpt_correction_type none
_exptl_crystal_density_diffrn 1.343
_exptl_crystal_F_000 1008
_exptl_crystal_size_max 0.42
_exptl_crystal_size_mid 0.26
_exptl_crystal_size_min 0.24
_refine_diff_density_max 0.255
_refine_diff_density_min -0.462
_refine_diff_density_rms 0.052
_refine_ls_extinction_method none
_refine_ls_goodness_of_fit_all 1.090
_refine_ls_goodness_of_fit_obs 1.097
_refine_ls_matrix_type full
_refine_ls_number_parameters 410
_refine_ls_number_reflns 4230
_refine_ls_number_restraints 0
_refine_ls_restrained_S_all 1.090
_refine_ls_restrained_S_obs 1.097
_refine_ls_R_factor_all 0.0379
_refine_ls_R_factor_obs 0.0361
_refine_ls_shift/esd_max 0.001
_refine_ls_shift/esd_mean 0.000
_refine_ls_structure_factor_coef Fsqd
_refine_ls_weighting_details 'w=1/[\s^2^(Fo^2^)+(0.0480P)^2^+1.4718P] where P=(Fo^2^+2Fc^2^)/3'
_refine_ls_weighting_scheme calc
_refine_ls_wR_factor_all 0.0909
_refine_ls_wR_factor_obs 0.0897
_reflns_number_observed 4080
_reflns_number_total 4230
_reflns_observed_criterion >2sigma(I)
_cod_data_source_file ja0377992Bsi20030808_011256.cif
_cod_data_source_block Cmpd_11
_cod_depositor_comments
;
The following automatic conversions were performed:

'_refine_ls_weighting_scheme' value 'calc
w=1/[\s^2^(Fo^2^)+(0.0480P)^2^+1.4718P] where P=(Fo^2^+2Fc^2^)/3' was
changed to 'calc'. New tag '_refine_ls_weighting_details' was
created. The value of the new tag was set to
'w=1/[\s^2^(Fo^2^)+(0.0480P)^2^+1.4718P] where P=(Fo^2^+2Fc^2^)/3'.

Automatic conversion script
Id: cif_fix_values 3143 2015-03-26 13:38:13Z robertas 
;
_cod_original_sg_symbol_H-M 'P 21/c '
_cod_database_code 4114523

loop_
_symmetry_equiv_pos_as_xyz
'x, y, z'
'-x, y+1/2, -z+1/2'
'-x, -y, -z'
'x, -y-1/2, z-1/2'

loop_
_atom_site_aniso_label
_atom_site_aniso_U_11
_atom_site_aniso_U_22
_atom_site_aniso_U_33
_atom_site_aniso_U_23
_atom_site_aniso_U_13
_atom_site_aniso_U_12
Ni7 0.0241(2) 0.0423(2) 0.0276(2) 0.00264(11) 0.00050(12) -0.00061(11)
P8 0.0273(3) 0.0413(3) 0.0297(3) -0.0002(2) -0.0005(2) 0.0020(2)
B1 0.0354(14) 0.043(2) 0.053(2) 0.0074(13) 0.0025(13) -0.0042(12)
B2 0.0262(12) 0.0465(15) 0.0386(14) 0.0036(11) 0.0025(11) -0.0025(11)
B3 0.0315(13) 0.0411(15) 0.050(2) -0.0031(12) -0.0001(12) -0.0019(11)
B4 0.0353(14) 0.044(2) 0.051(2) -0.0024(13) -0.0006(13) 0.0021(12)
B5 0.0366(14) 0.0412(15) 0.053(2) 0.0076(13) 0.0008(13) 0.0013(12)
B6 0.0350(14) 0.047(2) 0.0392(15) 0.0118(12) 0.0007(12) -0.0006(11)
B9 0.0350(13) 0.046(2) 0.0349(14) -0.0033(11) 0.0017(12) 0.0021(11)
C10 0.0319(12) 0.0437(13) 0.0433(13) 0.0003(10) 0.0063(11) 0.0030(10)
C11 0.0269(11) 0.0433(13) 0.0424(13) 0.0045(10) -0.0002(10) 0.0008(10)
C12 0.0320(12) 0.0435(13) 0.0346(12) -0.0041(9) -0.0060(10) 0.0020(9)
C13 0.047(2) 0.097(2) 0.0378(14) -0.0101(15) -0.0055(13) 0.027(2)
C14 0.052(2) 0.109(3) 0.058(2) -0.020(2) -0.012(2) 0.040(2)
C15 0.050(2) 0.068(2) 0.059(2) -0.0117(14) -0.0233(15) 0.0185(14)
C16 0.061(2) 0.068(2) 0.0392(14) -0.0033(13) -0.0159(14) 0.0126(15)
C17 0.0459(15) 0.062(2) 0.0358(13) -0.0060(12) -0.0048(12) 0.0122(13)
P8' 0.0257(3) 0.0406(3) 0.0276(3) 0.0022(2) 0.0001(2) 0.0002(2)
B1' 0.0387(14) 0.053(2) 0.0288(13) -0.0033(11) -0.0067(12) 0.0025(12)
B2' 0.0277(12) 0.0471(15) 0.0309(12) 0.0026(11) -0.0053(11) -0.0014(11)
B3' 0.0330(13) 0.0435(15) 0.0354(13) -0.0020(11) -0.0046(11) -0.0032(11)
B4' 0.0428(15) 0.047(2) 0.0340(13) -0.0058(11) -0.0053(12) 0.0042(12)
B5' 0.0381(14) 0.056(2) 0.0318(13) -0.0048(12) -0.0016(12) 0.0064(12)
B6' 0.0369(14) 0.053(2) 0.0261(12) 0.0011(11) 0.0007(11) 0.0019(12)
B9' 0.0355(13) 0.0422(14) 0.0327(13) 0.0023(11) -0.0027(11) 0.0027(11)
C10' 0.0315(12) 0.0514(14) 0.0324(12) -0.0010(10) -0.0018(10) 0.0084(10)
C11' 0.0278(11) 0.0567(15) 0.0292(11) -0.0020(10) 0.0018(10) 0.0000(10)
C12' 0.0285(11) 0.0379(12) 0.0339(11) 0.0042(9) 0.0051(9) -0.0016(9)
C13' 0.0346(12) 0.0503(14) 0.0356(12) -0.0010(10) 0.0016(11) 0.0002(10)
C14' 0.049(2) 0.057(2) 0.0348(13) -0.0048(11) 0.0078(12) -0.0064(12)
C15' 0.050(2) 0.0501(15) 0.054(2) -0.0001(12) 0.0222(14) 0.0019(12)
C16' 0.0385(15) 0.069(2) 0.067(2) 0.0174(15) 0.0175(14) 0.0160(13)
C17' 0.0355(13) 0.065(2) 0.047(2) 0.0177(13) 0.0073(12) 0.0057(12)

loop_
_atom_site_label
_atom_site_type_symbol
_atom_site_fract_x
_atom_site_fract_y
_atom_site_fract_z
_atom_site_U_iso_or_equiv
_atom_site_thermal_displace_type
_atom_site_occupancy
_atom_site_calc_flag
Ni7 Ni 0.24716(2) 0.22846(3) 0.217448(15) 0.03135(11) Uani 1 d
P8 P 0.15559(4) 0.18821(6) 0.11694(3) 0.03276(15) Uani 1 d
B1 B 0.1771(2) -0.0745(3) 0.1966(2) 0.0439(6) Uani 1 d
B2 B 0.1306(2) 0.0825(3) 0.2093(2) 0.0371(6) Uani 1 d
B3 B 0.1200(2) 0.0004(3) 0.1176(2) 0.0408(6) Uani 1 d
B4 B 0.2327(2) -0.0856(3) 0.1044(2) 0.0434(6) Uani 1 d
B5 B 0.3114(2) -0.0767(3) 0.1847(2) 0.0436(6) Uani 1 d
B6 B 0.2563(2) 0.0343(3) 0.2483(2) 0.0404(6) Uani 1 d
B9 B 0.2279(2) 0.0659(3) 0.0595(2) 0.0387(6) Uani 1 d
C10 C 0.3291(2) 0.0254(2) 0.11041(14) 0.0396(5) Uani 1 d
C11 C 0.3415(2) 0.0802(2) 0.18800(14) 0.0375(5) Uani 1 d
C12 C 0.0491(2) 0.2686(2) 0.07413(13) 0.0367(5) Uani 1 d
C13 C -0.0263(2) 0.3245(4) 0.1175(2) 0.0607(8) Uani 1 d
C14 C -0.1084(3) 0.3843(4) 0.0827(2) 0.0731(10) Uani 1 d
C15 C -0.1156(2) 0.3884(3) 0.0056(2) 0.0591(8) Uani 1 d
C16 C -0.0410(2) 0.3338(3) -0.0373(2) 0.0562(7) Uani 1 d
C17 C 0.0423(2) 0.2739(3) -0.00360(15) 0.0479(6) Uani 1 d
P8' P 0.33042(4) 0.37913(6) 0.16095(3) 0.03128(14) Uani 1 d
B1' B 0.3369(2) 0.4572(3) 0.32953(15) 0.0402(6) Uani 1 d
B2' B 0.3728(2) 0.3363(3) 0.26608(14) 0.0352(5) Uani 1 d
B3' B 0.3791(2) 0.5061(3) 0.2389(2) 0.0373(6) Uani 1 d
B4' B 0.2727(2) 0.5806(3) 0.2778(2) 0.0414(6) Uani 1 d
B5' B 0.2025(2) 0.4758(3) 0.3340(2) 0.0419(6) Uani 1 d
B6' B 0.2556(2) 0.3201(3) 0.32369(15) 0.0386(6) Uani 1 d
B9' B 0.2614(2) 0.5343(3) 0.18117(15) 0.0368(6) Uani 1 d
C10' C 0.1692(2) 0.4990(2) 0.24128(13) 0.0384(5) Uani 1 d
C11' C 0.1606(2) 0.3644(2) 0.27147(13) 0.0379(5) Uani 1 d
C12' C 0.4223(2) 0.3554(2) 0.08735(12) 0.0334(5) Uani 1 d
C13' C 0.3887(2) 0.3675(2) 0.01333(13) 0.0402(5) Uani 1 d
C14' C 0.4539(2) 0.3403(3) -0.04559(15) 0.0470(6) Uani 1 d
C15' C 0.5521(2) 0.2986(3) -0.0306(2) 0.0511(7) Uani 1 d
C16' C 0.5856(2) 0.2851(3) 0.0430(2) 0.0582(8) Uani 1 d
C17' C 0.5213(2) 0.3135(3) 0.1023(2) 0.0492(6) Uani 1 d
H1 H 0.1397(20) -0.1508(26) 0.2226(15) 0.047(7) Uiso 1 d
H2 H 0.0640(19) 0.1020(24) 0.2439(14) 0.043(7) Uiso 1 d
H3 H 0.0445(21) -0.0240(27) 0.0930(16) 0.054(8) Uiso 1 d
H4 H 0.2403(19) -0.1697(26) 0.0700(14) 0.044(7) Uiso 1 d
H5 H 0.3668(20) -0.1504(26) 0.1989(15) 0.048(7) Uiso 1 d
H6 H 0.2692(18) 0.0257(24) 0.3069(15) 0.043(7) Uiso 1 d
H9 H 0.2294(19) 0.0643(24) 0.0013(15) 0.043(7) Uiso 1 d
H10 H 0.3932(21) 0.0101(27) 0.0821(16) 0.054(8) Uiso 1 d
H11 H 0.4050(22) 0.0974(26) 0.2023(15) 0.049(8) Uiso 1 d
H13 H -0.0195(26) 0.3251(34) 0.1722(20) 0.078(10) Uiso 1 d
H14 H -0.1596(29) 0.4237(37) 0.1136(22) 0.096(12) Uiso 1 d
H15 H -0.1743(26) 0.4304(32) -0.0200(19) 0.074(10) Uiso 1 d
H16 H -0.0396(26) 0.3375(32) -0.0892(20) 0.073(10) Uiso 1 d
H17 H 0.0906(25) 0.2374(28) -0.0300(18) 0.058(9) Uiso 1 d
H1' H 0.3874(20) 0.4754(26) 0.3767(15) 0.051(7) Uiso 1 d
H2' H 0.4437(19) 0.2811(22) 0.2740(13) 0.035(6) Uiso 1 d
H3' H 0.4543(19) 0.5480(24) 0.2278(14) 0.044(7) Uiso 1 d
H4' H 0.2709(20) 0.6809(29) 0.2930(15) 0.051(8) Uiso 1 d
H5' H 0.1524(21) 0.5084(28) 0.3791(16) 0.060(8) Uiso 1 d
H6' H 0.2501(20) 0.2513(24) 0.3660(15) 0.042(7) Uiso 1 d
H9' H 0.2509(18) 0.6096(22) 0.1410(13) 0.034(6) Uiso 1 d
H10' H 0.1056(19) 0.5454(25) 0.2365(14) 0.042(7) Uiso 1 d
H11' H 0.0945(20) 0.3379(24) 0.2780(14) 0.038(7) Uiso 1 d
H13' H 0.3189(23) 0.3948(28) 0.0043(16) 0.056(8) Uiso 1 d
H14' H 0.4296(22) 0.3525(29) -0.0953(18) 0.061(9) Uiso 1 d
H15' H 0.5962(25) 0.2775(28) -0.0712(18) 0.063(9) Uiso 1 d
H16' H 0.6523(28) 0.2542(30) 0.0523(19) 0.069(10) Uiso 1 d
H17' H 0.5407(24) 0.3044(30) 0.1518(18) 0.063(9) Uiso 1 d

loop_
_atom_type_symbol
_atom_type_description
_atom_type_scat_dispersion_real
_atom_type_scat_dispersion_imag
_atom_type_scat_source
C C 0.0033 0.0016 'International Tables Vol C Tables 4.2.6.8 and 6.1.1.4'
H H 0.0000 0.0000 'International Tables Vol C Tables 4.2.6.8 and 6.1.1.4'
B B 0.0013 0.0007 'International Tables Vol C Tables 4.2.6.8 and 6.1.1.4'
Ni Ni 0.3393 1.1124 'International Tables Vol C Tables 4.2.6.8 and 6.1.1.4'
P P 0.1023 0.0942 'International Tables Vol C Tables 4.2.6.8 and 6.1.1.4'

loop_
_geom_angle_atom_site_label_1
_geom_angle_atom_site_label_2
_geom_angle_atom_site_label_3
_geom_angle
C11 Ni7 C11' 167.00(10)
C11 Ni7 B6 45.68(10)
C11' Ni7 B6 125.35(10)
C11 Ni7 B6' 122.85(11)
C11' Ni7 B6' 45.34(10)
B6 Ni7 B6' 101.85(11)
C11 Ni7 B2 82.35(10)
C11' Ni7 B2 97.83(10)
B6 Ni7 B2 51.15(11)
B6' Ni7 B2 114.52(11)
C11 Ni7 P8' 97.74(7)
C11' Ni7 P8' 89.16(7)
B6 Ni7 P8' 142.77(8)
B6' Ni7 P8' 93.17(8)
B2 Ni7 P8' 147.13(8)
C11 Ni7 B2' 92.60(10)
C11' Ni7 B2' 82.36(10)
B6 Ni7 B2' 111.06(11)
B6' Ni7 B2' 51.14(10)
B2 Ni7 B2' 157.91(10)
P8' Ni7 B2' 54.76(7)
C11 Ni7 P8 88.35(7)
C11' Ni7 P8 102.46(7)
B6 Ni7 P8 93.13(8)
B6' Ni7 P8 147.20(8)
B2 Ni7 P8 55.00(7)
P8' Ni7 P8 92.13(2)
B2' Ni7 P8 146.71(7)
C12 P8 B9 118.61(12)
C12 P8 B2 118.58(11)
B9 P8 B2 98.43(12)
C12 P8 B3 106.52(11)
B9 P8 B3 57.09(12)
B2 P8 B3 54.48(12)
C12 P8 Ni7 132.46(8)
B9 P8 Ni7 107.39(9)
B2 P8 Ni7 62.02(8)
B3 P8 Ni7 107.98(9)
B5 B1 B3 109.0(2)
B5 B1 B2 111.6(2)
B3 B1 B2 62.9(2)
B5 B1 B6 60.0(2)
B3 B1 B6 111.2(2)
B2 B1 B6 62.5(2)
B5 B1 B4 59.0(2)
B3 B1 B4 58.5(2)
B2 B1 B4 108.4(2)
B6 B1 B4 105.9(2)
B5 B1 H1 120.4(15)
B3 B1 H1 119.6(14)
B2 B1 H1 119.8(15)
B6 B1 H1 122.2(14)
B4 B1 H1 122.8(15)
B1 B2 B3 58.5(2)
B1 B2 B6 59.2(2)
B3 B2 B6 105.3(2)
B1 B2 P8 110.7(2)
B3 B2 P8 63.33(12)
B6 B2 P8 108.07(15)
B1 B2 Ni7 115.3(2)
B3 B2 Ni7 116.1(2)
B6 B2 Ni7 63.08(12)
P8 B2 Ni7 62.97(8)
B1 B2 H2 121.5(13)
B3 B2 H2 122.0(13)
B6 B2 H2 123.4(13)
P8 B2 H2 119.4(13)
Ni7 B2 H2 113.1(13)
B4 B3 B1 61.6(2)
B4 B3 B2 107.5(2)
B1 B3 B2 58.7(2)
B4 B3 B9 58.8(2)
B1 B3 B9 106.5(2)
B2 B3 B9 105.0(2)
B4 B3 P8 108.1(2)
B1 B3 P8 110.0(2)
B2 B3 P8 62.19(12)
B9 B3 P8 57.87(12)
B4 B3 H3 125.3(15)
B1 B3 H3 125.5(15)
B2 B3 H3 121.2(14)
B9 B3 H3 122.6(14)
P8 B3 H3 115.3(15)
C10 B4 B3 104.9(2)
C10 B4 B5 59.2(2)
B3 B4 B5 110.7(2)
C10 B4 B9 56.3(2)
B3 B4 B9 64.4(2)
B5 B4 B9 109.5(2)
C10 B4 B1 101.4(2)
B3 B4 B1 60.0(2)
B5 B4 B1 59.6(2)
B9 B4 B1 109.6(2)
C10 B4 H4 121.5(14)
B3 B4 H4 125.5(14)
B5 B4 H4 116.6(14)
B9 B4 H4 118.9(14)
B1 B4 H4 127.3(14)
C11 B5 C10 52.15(14)
C11 B5 B4 102.3(2)
C10 B5 B4 59.3(2)
C11 B5 B1 102.3(2)
C10 B5 B1 102.7(2)
B4 B5 B1 61.4(2)
C11 B5 B6 55.53(15)
C10 B5 B6 97.7(2)
B4 B5 B6 108.3(2)
B1 B5 B6 60.7(2)
C11 B5 H5 122.1(14)
C10 B5 H5 122.1(14)
B4 B5 H5 122.4(14)
B1 B5 H5 129.8(14)
B6 B5 H5 126.2(14)
C11 B6 B5 59.7(2)
C11 B6 B1 104.3(2)
B5 B6 B1 59.3(2)
C11 B6 B2 106.3(2)
B5 B6 B2 107.6(2)
B1 B6 B2 58.3(2)
C11 B6 Ni7 65.16(13)
B5 B6 Ni7 119.4(2)
B1 B6 Ni7 116.8(2)
B2 B6 Ni7 65.77(12)
C11 B6 H6 124.7(13)
B5 B6 H6 120.4(14)
B1 B6 H6 122.6(14)
B2 B6 H6 122.0(13)
Ni7 B6 H6 110.2(14)
C10 B9 B4 60.0(2)
C10 B9 B3 101.8(2)
B4 B9 B3 56.79(15)
C10 B9 P8 106.2(2)
B4 B9 P8 112.5(2)
B3 B9 P8 65.05(12)
C10 B9 H9 121.5(14)
B4 B9 H9 115.6(14)
B3 B9 H9 124.1(14)
P8 B9 H9 124.1(14)
C11 C10 B9 119.0(2)
C11 C10 B5 63.2(2)
B9 C10 B5 118.1(2)
C11 C10 B4 113.2(2)
B9 C10 B4 63.7(2)
B5 C10 B4 61.5(2)
C11 C10 H10 116.1(16)
B9 C10 H10 116.0(16)
B5 C10 H10 113.9(16)
B4 C10 H10 118.5(16)
C10 C11 B6 114.9(2)
C10 C11 B5 64.6(2)
B6 C11 B5 64.8(2)
C10 C11 Ni7 117.5(2)
B6 C11 Ni7 69.16(13)
B5 C11 Ni7 127.4(2)
C10 C11 H11 116.0(18)
B6 C11 H11 121.0(18)
B5 C11 H11 115.2(18)
Ni7 C11 H11 109.5(18)
C13 C12 C17 119.6(2)
C13 C12 P8 121.1(2)
C17 C12 P8 119.2(2)
C12 C13 C14 119.8(3)
C12 C13 H13 119.7(20)
C14 C13 H13 120.4(21)
C15 C14 C13 120.5(3)
C15 C14 H14 120.8(23)
C13 C14 H14 118.8(23)
C16 C15 C14 119.8(3)
C16 C15 H15 118.8(19)
C14 C15 H15 121.3(19)
C15 C16 C17 120.6(3)
C15 C16 H16 123.8(21)
C17 C16 H16 115.5(22)
C12 C17 C16 119.7(3)
C12 C17 H17 118.1(21)
C16 C17 H17 122.2(21)
C12' P8' B9' 125.17(11)
C12' P8' B2' 117.79(11)
B9' P8' B2' 98.44(12)
C12' P8' B3' 112.40(11)
B9' P8' B3' 56.69(11)
B2' P8' B3' 54.88(11)
C12' P8' Ni7 124.95(8)
B9' P8' Ni7 107.53(8)
B2' P8' Ni7 62.62(8)
B3' P8' Ni7 108.79(8)
B2' B1' B5' 112.0(2)
B2' B1' B3' 63.0(2)
B5' B1' B3' 108.7(2)
B2' B1' B6' 62.8(2)
B5' B1' B6' 60.3(2)
B3' B1' B6' 111.4(2)
B2' B1' B4' 108.6(2)
B5' B1' B4' 58.8(2)
B3' B1' B4' 58.2(2)
B6' B1' B4' 106.1(2)
B2' B1' H1' 117.4(14)
B5' B1' H1' 123.2(14)
B3' B1' H1' 117.4(14)
B6' B1' H1' 123.1(15)
B4' B1' H1' 123.4(15)
B1' B2' B3' 58.9(2)
B1' B2' B6' 59.4(2)
B3' B2' B6' 105.7(2)
B1' B2' P8' 111.2(2)
B3' B2' P8' 63.30(12)
B6' B2' P8' 108.12(15)
B1' B2' Ni7 115.3(2)
B3' B2' Ni7 115.7(2)
B6' B2' Ni7 63.06(12)
P8' B2' Ni7 62.62(8)
B1' B2' H2' 121.7(13)
B3' B2' H2' 120.3(12)
B6' B2' H2' 125.3(12)
P8' B2' H2' 117.8(13)
Ni7 B2' H2' 114.1(12)
B4' B3' B1' 61.3(2)
B4' B3' B2' 107.1(2)
B1' B3' B2' 58.08(15)
B4' B3' B9' 59.35(15)
B1' B3' B9' 106.6(2)
B2' B3' B9' 105.0(2)
B4' B3' P8' 108.7(2)
B1' B3' P8' 109.3(2)
B2' B3' P8' 61.82(12)
B9' B3' P8' 58.31(12)
B4' B3' H3' 127.4(13)
B1' B3' H3' 124.1(14)
B2' B3' H3' 118.4(13)
B9' B3' H3' 125.0(13)
P8' B3' H3' 115.0(13)
C10' B4' B3' 104.6(2)
C10' B4' B5' 59.3(2)
B3' B4' B5' 111.3(2)
C10' B4' B9' 56.18(14)
B3' B4' B9' 63.8(2)
B5' B4' B9' 109.6(2)
C10' B4' B1' 101.3(2)
B3' B4' B1' 60.4(2)
B5' B4' B1' 59.8(2)
B9' B4' B1' 109.3(2)
C10' B4' H4' 123.9(15)
B3' B4' H4' 123.6(14)
B5' B4' H4' 117.1(14)
B9' B4' H4' 120.0(14)
B1' B4' H4' 125.7(15)
C11' B5' C10' 52.73(14)
C11' B5' B4' 103.2(2)
C10' B5' B4' 59.6(2)
C11' B5' B1' 102.1(2)
C10' B5' B1' 102.7(2)
B4' B5' B1' 61.4(2)
C11' B5' B6' 54.99(15)
C10' B5' B6' 97.4(2)
B4' B5' B6' 108.3(2)
B1' B5' B6' 60.6(2)
C11' B5' H5' 120.2(15)
C10' B5' H5' 120.6(15)
B4' B5' H5' 122.6(16)
B1' B5' H5' 131.7(15)
B6' B5' H5' 126.6(16)
C11' B6' B5' 59.8(2)
C11' B6' B1' 104.7(2)
B5' B6' B1' 59.1(2)
C11' B6' B2' 106.9(2)
B5' B6' B2' 107.1(2)
B1' B6' B2' 57.86(15)
C11' B6' Ni7 65.38(13)
B5' B6' Ni7 119.3(2)
B1' B6' Ni7 116.4(2)
B2' B6' Ni7 65.80(12)
C11' B6' H6' 123.9(15)
B5' B6' H6' 122.2(14)
B1' B6' H6' 123.9(15)
B2' B6' H6' 121.3(15)
Ni7 B6' H6' 108.7(14)
C10' B9' B4' 60.0(2)
C10' B9' B3' 102.1(2)
B4' B9' B3' 56.82(15)
C10' B9' P8' 106.0(2)
B4' B9' P8' 112.2(2)
B3' B9' P8' 65.00(12)
C10' B9' H9' 120.2(13)
B4' B9' H9' 116.5(13)
B3' B9' H9' 125.8(13)
P8' B9' H9' 124.5(12)
C11' C10' B9' 119.4(2)
C11' C10' B5' 63.1(2)
B9' C10' B5' 117.9(2)
C11' C10' B4' 113.0(2)
B9' C10' B4' 63.9(2)
B5' C10' B4' 61.1(2)
C11' C10' H10' 115.9(15)
B9' C10' H10' 117.2(15)
B5' C10' H10' 111.7(15)
B4' C10' H10' 117.0(15)
C10' C11' B6' 114.5(2)
C10' C11' B5' 64.2(2)
B6' C11' B5' 65.2(2)
C10' C11' Ni7 116.2(2)
B6' C11' Ni7 69.29(13)
B5' C11' Ni7 127.3(2)
C10' C11' H11' 113.5(16)
B6' C11' H11' 124.2(16)
B5' C11' H11' 115.3(16)
Ni7 C11' H11' 111.5(16)
C13' C12' C17' 119.9(2)
C13' C12' P8' 117.8(2)
C17' C12' P8' 121.9(2)
C14' C13' C12' 120.3(2)
C14' C13' H13' 121.2(17)
C12' C13' H13' 118.5(17)
C15' C14' C13' 119.7(3)
C15' C14' H14' 122.1(18)
C13' C14' H14' 118.2(18)
C14' C15' C16' 120.3(2)
C14' C15' H15' 119.5(19)
C16' C15' H15' 120.2(19)
C15' C16' C17' 120.4(3)
C15' C16' H16' 119.2(21)
C17' C16' H16' 120.3(21)
C16' C17' C12' 119.3(3)
C16' C17' H17' 122.7(20)
C12' C17' H17' 117.9(20)

loop_
_geom_bond_atom_site_label_1
_geom_bond_atom_site_label_2
_geom_bond_distance
Ni7 C11 2.055(2)
Ni7 C11' 2.061(2)
Ni7 B6 2.117(3)
Ni7 B6' 2.120(3)
Ni7 B2 2.165(3)
Ni7 P8' 2.1692(6)
Ni7 B2' 2.169(3)
Ni7 P8 2.1837(6)
P8 C12 1.792(2)
P8 B9 1.895(3)
P8 B2 2.008(3)
P8 B3 2.029(3)
B1 B5 1.766(4)
B1 B3 1.770(4)
B1 B2 1.774(4)
B1 B6 1.792(4)
B1 B4 1.797(4)
B1 H1 1.05(3)
B2 B3 1.848(4)
B2 B6 1.849(4)
B2 H2 1.09(2)
B3 B4 1.742(4)
B3 B9 1.879(4)
B3 H3 1.11(3)
B4 C10 1.719(4)
B4 B5 1.756(4)
B4 B9 1.781(4)
B4 H4 1.08(3)
B5 C11 1.697(4)
B5 C10 1.717(4)
B5 B6 1.778(4)
B5 H5 1.09(3)
B6 C11 1.620(3)
B6 H6 1.06(3)
B9 C10 1.652(4)
B9 H9 1.03(3)
C10 C11 1.501(3)
C10 H10 0.99(3)
C11 H11 0.88(3)
C12 C13 1.383(4)
C12 C17 1.383(3)
C13 C14 1.385(4)
C13 H13 0.98(3)
C14 C15 1.373(4)
C14 H14 0.96(4)
C15 C16 1.366(4)
C15 H15 0.99(3)
C16 C17 1.388(4)
C16 H16 0.92(3)
C17 H17 0.88(3)
P8' C12' 1.795(2)
P8' B9' 1.899(3)
P8' B2' 1.995(3)
P8' B3' 2.022(3)
B1' B2' 1.763(4)
B1' B5' 1.766(4)
B1' B3' 1.779(4)
B1' B6' 1.792(4)
B1' B4' 1.795(4)
B1' H1' 1.08(3)
B2' B3' 1.851(4)
B2' B6' 1.852(4)
B2' H2' 1.10(2)
B3' B4' 1.739(4)
B3' B9' 1.865(4)
B3' H3' 1.09(3)
B4' C10' 1.723(4)
B4' B5' 1.749(4)
B4' B9' 1.787(4)
B4' H4' 1.09(3)
B5' C11' 1.701(4)
B5' C10' 1.717(4)
B5' B6' 1.787(4)
B5' H5' 1.09(3)
B6' C11' 1.612(4)
B6' H6' 1.05(3)
B9' C10' 1.654(3)
B9' H9' 1.07(2)
C10' C11' 1.518(4)
C10' H10' 0.97(3)
C11' H11' 0.91(3)
C12' C13' 1.389(3)
C12' C17' 1.389(3)
C13' C14' 1.381(3)
C13' H13' 0.97(3)
C14' C15' 1.379(4)
C14' H14' 0.95(3)
C15' C16' 1.382(4)
C15' H15' 0.95(3)
C16' C17' 1.383(4)
C16' H16' 0.94(4)
C17' H17' 0.92(3)
